data_7233605
loop_
_publ_author_name
'Yiwu Liu'
'Yi Zhang'
'Xinhui Wu'
'Qi Lan'
'Chuansen Chen'
'Siwei Liu'
'Zhenguo Chi'
'Long Jiang'
'Xudong Chen'
'Jiarui Xu'

_publ_section_title
;
 Deep-blue luminescent compound that emits efficiently both in solution
 and solid state with considerable blue-shift upon aggregation
;
_journal_name_full 'Journal of Materials Chemistry C'
_journal_page_first 1068
_journal_page_last 1075
_journal_paper_doi 10.1039/C3TC31825G
_journal_volume 2
_journal_year 2014
_chemical_formula_moiety 'C37 H26 F2 N2, C H Cl3'
_chemical_formula_sum 'C38 H27 Cl3 F2 N2'
_chemical_formula_weight 655.97
_space_group_IT_number 2
_space_group_name_Hall '-P 1'
_space_group_name_H-M_alt 'P -1'
_symmetry_cell_setting triclinic
_symmetry_space_group_name_Hall '-P 1'
_symmetry_space_group_name_H-M 'P -1'
_atom_sites_solution_hydrogens geom
_atom_sites_solution_primary direct
_atom_sites_solution_secondary difmap
_cell_angle_alpha 79.5560(10)
_cell_angle_beta 74.4570(10)
_cell_angle_gamma 80.6210(10)
_cell_formula_units_Z 2
_cell_length_a 9.3685(4)
_cell_length_b 12.2751(6)
_cell_length_c 14.8984(7)
_cell_measurement_reflns_used 6624
_cell_measurement_temperature 173(2)
_cell_measurement_theta_max 27.06
_cell_measurement_theta_min 2.37
_cell_volume 1611.43(13)
_computing_cell_refinement 'SAINT-PLUS (Bruker, 2003)'
_computing_data_collection 'SMART (Bruker, 2001)'
_computing_data_reduction SAINT-PLUS
_computing_molecular_graphics SHELXTL
_computing_publication_material SHELXTL
_computing_structure_refinement SHELXTL
_computing_structure_solution 'SHELXTL (Bruker, 2005)'
_diffrn_ambient_temperature 173(2)
_diffrn_measured_fraction_theta_full 0.971
_diffrn_measured_fraction_theta_max 0.971
_diffrn_measurement_device_type 'Bruker AXS SMART 1000 CCD diffractometer'
_diffrn_measurement_method '\w scans'
_diffrn_radiation_monochromator graphite
_diffrn_radiation_source 'fine-focus sealed tube'
_diffrn_radiation_type MoK\a
_diffrn_radiation_wavelength 0.71073
_diffrn_reflns_av_R_equivalents 0.0179
_diffrn_reflns_av_sigmaI/netI 0.0273
_diffrn_reflns_limit_h_max 11
_diffrn_reflns_limit_h_min -11
_diffrn_reflns_limit_k_max 15
_diffrn_reflns_limit_k_min -15
_diffrn_reflns_limit_l_max 18
_diffrn_reflns_limit_l_min -18
_diffrn_reflns_number 12410
_diffrn_reflns_theta_full 25.99
_diffrn_reflns_theta_max 25.99
_diffrn_reflns_theta_min 1.43
_diffrn_standards_number 0
_exptl_absorpt_coefficient_mu 0.326
_exptl_absorpt_correction_T_max 0.9346
_exptl_absorpt_correction_T_min 0.8724
_exptl_absorpt_correction_type multi-scan
_exptl_absorpt_process_details 'SADABS (Sheldrick, 2004)'
_exptl_crystal_colour colorless
_exptl_crystal_density_diffrn 1.352
_exptl_crystal_density_method 'not measured'
_exptl_crystal_description block
_exptl_crystal_F_000 676
_exptl_crystal_size_max 0.43
_exptl_crystal_size_mid 0.38
_exptl_crystal_size_min 0.21
_refine_diff_density_max 0.794
_refine_diff_density_min -0.957
_refine_diff_density_rms 0.063
_refine_ls_extinction_method none
_refine_ls_goodness_of_fit_ref 1.059
_refine_ls_hydrogen_treatment mixed
_refine_ls_matrix_type full
_refine_ls_number_parameters 418
_refine_ls_number_reflns 6164
_refine_ls_number_restraints 0
_refine_ls_restrained_S_all 1.059
_refine_ls_R_factor_all 0.0690
_refine_ls_R_factor_gt 0.0536
_refine_ls_shift/su_max 0.000
_refine_ls_shift/su_mean 0.000
_refine_ls_structure_factor_coef Fsqd
_refine_ls_weighting_details 'calc w=1/[\s^2^(Fo^2^)+(0.0848P)^2^+1.4406P] where P=(Fo^2^+2Fc^2^)/3'
_refine_ls_weighting_scheme calc
_refine_ls_wR_factor_gt 0.1495
_refine_ls_wR_factor_ref 0.1664
_reflns_number_gt 4825
_reflns_number_total 6164
_reflns_threshold_expression >2sigma(I)
_cod_data_source_file J-Mater-Chem-C-2014-2-1068.cif
_cod_data_source_block 06191m
_cod_depositor_comments
;
The following automatic conversions were performed:

data item '_symmetry_cell_setting' value 'Triclinic' was changed to
'triclinic' in accordance with the built-in table derived from the
CIF Core dictionary named 'cif_core.dic' version 2.4.5 last updated
on 2014-11-21.

Automatic conversion script
Id: cif_fix_values 6909 2019-04-08 15:41:33Z antanas 
;
_cod_original_sg_symbol_H-M P-1
_cod_database_code 7233605

loop_
_symmetry_equiv_pos_as_xyz
'x, y, z'
'-x, -y, -z'

loop_
_atom_site_label
_atom_site_type_symbol
_atom_site_fract_x
_atom_site_fract_y
_atom_site_fract_z
_atom_site_U_iso_or_equiv
_atom_site_adp_type
_atom_site_occupancy
_atom_site_symmetry_multiplicity
_atom_site_calc_flag
_atom_site_refinement_flags
_atom_site_disorder_assembly
_atom_site_disorder_group
C1 C 1.1835(2) 0.92229(19) 0.73324(16) 0.0241(5) Uani 1 1 d . . .
C2 C 1.1496(3) 0.8514(2) 0.68092(17) 0.0284(5) Uani 1 1 d . . .
H2 H 1.2272 0.8157 0.6365 0.034 Uiso 1 1 calc R . .
C3 C 1.0039(3) 0.8327(2) 0.69330(17) 0.0270(5) Uani 1 1 d . . .
H3 H 0.9829 0.7842 0.6567 0.032 Uiso 1 1 calc R . .
C4 C 0.8869(2) 0.88269(18) 0.75765(15) 0.0215(4) Uani 1 1 d . . .
C5 C 0.9229(3) 0.95120(19) 0.81138(16) 0.0240(5) Uani 1 1 d . . .
H5 H 0.8457 0.9850 0.8572 0.029 Uiso 1 1 calc R . .
C6 C 1.0680(3) 0.97102(19) 0.79945(16) 0.0251(5) Uani 1 1 d . . .
H6 H 1.0893 1.0184 0.8368 0.030 Uiso 1 1 calc R . .
C7 C 0.7271(2) 0.85792(18) 0.77172(15) 0.0215(5) Uani 1 1 d . . .
C8 C 0.6972(2) 0.84122(18) 0.67887(16) 0.0223(5) Uani 1 1 d . . .
C9 C 0.7263(3) 0.9244(2) 0.60036(16) 0.0273(5) Uani 1 1 d . . .
H9 H 0.7714 0.9865 0.6049 0.033 Uiso 1 1 calc R . .
C10 C 0.6921(3) 0.9192(2) 0.51729(17) 0.0330(6) Uani 1 1 d . . .
H10 H 0.7122 0.9779 0.4662 0.040 Uiso 1 1 calc R . .
C11 C 0.6277(3) 0.8283(2) 0.50699(18) 0.0348(6) Uani 1 1 d . . .
C12 C 0.6005(3) 0.7443(2) 0.58385(19) 0.0347(6) Uani 1 1 d . . .
H12 H 0.5581 0.6811 0.5788 0.042 Uiso 1 1 calc R . .
C13 C 0.6344(3) 0.7511(2) 0.66765(17) 0.0280(5) Uani 1 1 d . . .
H13 H 0.6140 0.6926 0.7188 0.034 Uiso 1 1 calc R . .
C14 C 0.6931(2) 0.75796(19) 0.84932(15) 0.0222(5) Uani 1 1 d . . .
C15 C 0.7699(3) 0.65150(19) 0.85640(16) 0.0250(5) Uani 1 1 d . . .
H15 H 0.8549 0.6318 0.8082 0.030 Uiso 1 1 calc R . .
C16 C 0.7210(3) 0.57305(19) 0.93546(16) 0.0263(5) Uani 1 1 d . . .
C17 C 0.7957(3) 0.4568(2) 0.94420(17) 0.0284(5) Uani 1 1 d . . .
C18 C 0.8322(3) 0.3969(2) 0.86856(17) 0.0301(5) Uani 1 1 d . . .
H18 H 0.8155 0.4329 0.8096 0.036 Uiso 1 1 calc R . .
C19 C 0.8926(3) 0.2853(2) 0.87759(18) 0.0332(6) Uani 1 1 d . . .
H19 H 0.9156 0.2444 0.8261 0.040 Uiso 1 1 calc R . .
C20 C 0.9180(3) 0.2359(2) 0.96362(19) 0.0336(6) Uani 1 1 d . . .
C21 C 0.8856(3) 0.2919(2) 1.0400(2) 0.0410(6) Uani 1 1 d . . .
H21 H 0.9051 0.2558 1.0983 0.049 Uiso 1 1 calc R . .
C22 C 0.8237(3) 0.4024(2) 1.02960(19) 0.0384(6) Uani 1 1 d . . .
H22 H 0.7998 0.4422 1.0818 0.046 Uiso 1 1 calc R . .
C23 C 0.5969(3) 0.6043(2) 1.00614(17) 0.0288(5) Uani 1 1 d . . .
H23 H 0.5655 0.5517 1.0605 0.035 Uiso 1 1 calc R . .
C24 C 0.5190(3) 0.70983(19) 0.99880(16) 0.0268(5) Uani 1 1 d . . .
H24 H 0.4335 0.7295 1.0467 0.032 Uiso 1 1 calc R . .
C25 C 0.5682(2) 0.78674(19) 0.91983(16) 0.0230(5) Uani 1 1 d . . .
C26 C 0.5128(2) 0.90383(19) 0.89640(15) 0.0227(5) Uani 1 1 d . . .
C27 C 0.3895(3) 0.9695(2) 0.94226(16) 0.0257(5) Uani 1 1 d . . .
H27 H 0.3231 0.9380 0.9975 0.031 Uiso 1 1 calc R . .
C28 C 0.3639(3) 1.0815(2) 0.90695(17) 0.0263(5) Uani 1 1 d . . .
H28 H 0.2799 1.1267 0.9386 0.032 Uiso 1 1 calc R . .
C29 C 0.4605(2) 1.12907(19) 0.82503(16) 0.0237(5) Uani 1 1 d . . .
C30 C 0.4302(3) 1.24904(19) 0.78788(16) 0.0258(5) Uani 1 1 d . . .
C31 C 0.2845(3) 1.3008(2) 0.79717(19) 0.0326(6) Uani 1 1 d . . .
H31 H 0.2042 1.2583 0.8275 0.039 Uiso 1 1 calc R . .
C32 C 0.2532(3) 1.4120(2) 0.7637(2) 0.0401(6) Uani 1 1 d . . .
H32 H 0.1530 1.4460 0.7705 0.048 Uiso 1 1 calc R . .
C33 C 0.3701(3) 1.4723(2) 0.7202(2) 0.0462(7) Uani 1 1 d . . .
C34 C 0.5163(3) 1.4252(2) 0.7086(2) 0.0466(7) Uani 1 1 d . . .
H34 H 0.5956 1.4686 0.6779 0.056 Uiso 1 1 calc R . .
C35 C 0.5457(3) 1.3134(2) 0.7424(2) 0.0349(6) Uani 1 1 d . . .
H35 H 0.6462 1.2799 0.7346 0.042 Uiso 1 1 calc R . .
C36 C 0.5833(2) 1.06164(19) 0.77884(16) 0.0230(5) Uani 1 1 d . . .
H36 H 0.6499 1.0928 0.7235 0.028 Uiso 1 1 calc R . .
C37 C 0.6080(2) 0.94931(18) 0.81361(15) 0.0216(5) Uani 1 1 d . . .
F1 F 0.9765(2) 0.12675(13) 0.97287(12) 0.0471(4) Uani 1 1 d . . .
F2 F 0.3394(2) 1.58187(15) 0.68732(19) 0.0759(7) Uani 1 1 d . . .
N1 N 1.3284(2) 0.9495(2) 0.71646(16) 0.0322(5) Uani 1 1 d . . .
H1A H 1.345(4) 0.970(3) 0.765(2) 0.048 Uiso 1 1 d . . .
H1B H 1.399(4) 0.898(3) 0.687(2) 0.048 Uiso 1 1 d . . .
N2 N 0.5930(4) 0.8237(3) 0.4235(2) 0.0618(9) Uani 1 1 d . . .
H2A H 0.613(5) 0.875(4) 0.382(4) 0.093 Uiso 1 1 d . . .
H2B H 0.568(5) 0.766(4) 0.415(3) 0.093 Uiso 1 1 d . . .
C38 C 0.0100(4) 0.7145(3) 0.4506(2) 0.0523(8) Uani 1 1 d . . .
H38 H -0.0793 0.7322 0.5025 0.063 Uiso 1 1 calc R . .
Cl1 Cl 0.16369(11) 0.66800(9) 0.49913(7) 0.0673(3) Uani 1 1 d . . .
Cl2 Cl 0.03776(10) 0.83456(7) 0.36781(7) 0.0643(3) Uani 1 1 d . . .
Cl3 Cl -0.0255(2) 0.61011(11) 0.39779(10) 0.1204(6) Uani 1 1 d . . .

loop_
_atom_site_aniso_label
_atom_site_aniso_U_11
_atom_site_aniso_U_22
_atom_site_aniso_U_33
_atom_site_aniso_U_23
_atom_site_aniso_U_13
_atom_site_aniso_U_12
C1 0.0215(11) 0.0269(12) 0.0243(11) 0.0022(9) -0.0091(9) -0.0049(9)
C2 0.0208(11) 0.0347(13) 0.0288(12) -0.0101(10) -0.0026(9) -0.0004(9)
C3 0.0230(11) 0.0298(12) 0.0311(12) -0.0122(10) -0.0060(10) -0.0037(9)
C4 0.0202(11) 0.0212(11) 0.0226(11) -0.0005(8) -0.0053(9) -0.0039(8)
C5 0.0231(11) 0.0266(11) 0.0217(11) -0.0040(9) -0.0041(9) -0.0026(9)
C6 0.0243(11) 0.0286(12) 0.0261(11) -0.0068(9) -0.0097(9) -0.0046(9)
C7 0.0185(11) 0.0223(11) 0.0237(11) -0.0037(9) -0.0045(8) -0.0034(8)
C8 0.0175(10) 0.0251(11) 0.0237(11) -0.0056(9) -0.0036(8) -0.0010(8)
C9 0.0279(12) 0.0280(12) 0.0261(12) -0.0042(9) -0.0045(9) -0.0071(9)
C10 0.0413(15) 0.0326(13) 0.0248(12) -0.0003(10) -0.0081(11) -0.0074(11)
C11 0.0403(15) 0.0411(15) 0.0270(12) -0.0062(11) -0.0119(11) -0.0086(11)
C12 0.0393(14) 0.0349(14) 0.0350(14) -0.0080(11) -0.0102(11) -0.0142(11)
C13 0.0280(12) 0.0285(12) 0.0277(12) -0.0021(9) -0.0054(10) -0.0085(9)
C14 0.0227(11) 0.0255(11) 0.0204(10) -0.0032(9) -0.0062(9) -0.0068(9)
C15 0.0239(11) 0.0260(12) 0.0249(11) -0.0047(9) -0.0043(9) -0.0038(9)
C16 0.0296(12) 0.0248(12) 0.0265(12) -0.0037(9) -0.0093(10) -0.0048(9)
C17 0.0292(12) 0.0258(12) 0.0279(12) 0.0000(9) -0.0041(10) -0.0058(9)
C18 0.0285(12) 0.0332(13) 0.0276(12) -0.0034(10) -0.0058(10) -0.0033(10)
C19 0.0298(13) 0.0327(13) 0.0355(14) -0.0115(11) -0.0025(11) -0.0015(10)
C20 0.0324(13) 0.0227(12) 0.0390(14) -0.0011(10) -0.0026(11) 0.0016(10)
C21 0.0542(17) 0.0320(14) 0.0322(14) 0.0010(11) -0.0111(12) 0.0030(12)
C22 0.0536(17) 0.0315(14) 0.0288(13) -0.0054(11) -0.0109(12) 0.0005(12)
C23 0.0348(13) 0.0274(12) 0.0239(12) -0.0007(9) -0.0050(10) -0.0096(10)
C24 0.0276(12) 0.0286(12) 0.0231(11) -0.0041(9) -0.0024(9) -0.0064(9)
C25 0.0209(11) 0.0260(11) 0.0251(11) -0.0063(9) -0.0073(9) -0.0056(9)
C26 0.0203(11) 0.0275(12) 0.0222(11) -0.0049(9) -0.0062(9) -0.0053(9)
C27 0.0223(11) 0.0328(13) 0.0221(11) -0.0054(9) -0.0027(9) -0.0060(9)
C28 0.0205(11) 0.0308(12) 0.0286(12) -0.0109(10) -0.0052(9) -0.0001(9)
C29 0.0206(11) 0.0265(12) 0.0275(12) -0.0074(9) -0.0094(9) -0.0034(9)
C30 0.0257(12) 0.0275(12) 0.0263(11) -0.0085(9) -0.0078(9) -0.0017(9)
C31 0.0263(12) 0.0306(13) 0.0406(14) -0.0063(11) -0.0079(11) -0.0018(10)
C32 0.0320(14) 0.0353(14) 0.0506(17) -0.0059(12) -0.0124(12) 0.0059(11)
C33 0.0468(17) 0.0247(13) 0.0604(19) 0.0024(12) -0.0116(14) 0.0021(12)
C34 0.0386(16) 0.0314(15) 0.062(2) 0.0039(13) -0.0044(14) -0.0073(12)
C35 0.0262(13) 0.0314(13) 0.0439(15) -0.0030(11) -0.0055(11) -0.0022(10)
C36 0.0196(11) 0.0256(11) 0.0241(11) -0.0034(9) -0.0043(9) -0.0049(9)
C37 0.0182(10) 0.0257(11) 0.0233(11) -0.0061(9) -0.0064(9) -0.0043(8)
F1 0.0560(10) 0.0290(8) 0.0469(10) -0.0056(7) -0.0054(8) 0.0100(7)
F2 0.0562(12) 0.0322(10) 0.1178(19) 0.0184(11) -0.0100(12) 0.0041(8)
N1 0.0200(10) 0.0466(13) 0.0328(12) -0.0089(10) -0.0079(9) -0.0063(9)
N2 0.105(3) 0.0587(19) 0.0360(14) -0.0004(13) -0.0335(16) -0.0315(18)
C38 0.056(2) 0.0558(19) 0.0438(17) 0.0012(14) -0.0123(15) -0.0135(15)
Cl1 0.0622(6) 0.0811(7) 0.0606(5) -0.0264(5) -0.0215(4) 0.0142(5)
Cl2 0.0600(5) 0.0514(5) 0.0637(5) 0.0066(4) 0.0052(4) -0.0065(4)
Cl3 0.2242(18) 0.0833(8) 0.0917(9) 0.0137(7) -0.0864(11) -0.0767(10)

loop_
_atom_type_symbol
_atom_type_description
_atom_type_scat_dispersion_real
_atom_type_scat_dispersion_imag
_atom_type_scat_source
C C 0.0033 0.0016 'International Tables Vol C Tables 4.2.6.8 and 6.1.1.4'
H H 0.0000 0.0000 'International Tables Vol C Tables 4.2.6.8 and 6.1.1.4'
N N 0.0061 0.0033 'International Tables Vol C Tables 4.2.6.8 and 6.1.1.4'
Cl Cl 0.1484 0.1585 'International Tables Vol C Tables 4.2.6.8 and 6.1.1.4'
F F 0.0171 0.0103 'International Tables Vol C Tables 4.2.6.8 and 6.1.1.4'

loop_
_geom_angle_atom_site_label_1
_geom_angle_atom_site_label_2
_geom_angle_atom_site_label_3
_geom_angle
_geom_angle_site_symmetry_1
_geom_angle_site_symmetry_3
C6 C1 C2 118.5(2) . .
C6 C1 N1 120.2(2) . .
C2 C1 N1 121.2(2) . .
C3 C2 C1 120.3(2) . .
C3 C2 H2 119.9 . .
C1 C2 H2 119.9 . .
C2 C3 C4 121.9(2) . .
C2 C3 H3 119.0 . .
C4 C3 H3 119.0 . .
C3 C4 C5 117.2(2) . .
C3 C4 C7 120.72(19) . .
C5 C4 C7 122.00(19) . .
C6 C5 C4 121.5(2) . .
C6 C5 H5 119.3 . .
C4 C5 H5 119.3 . .
C5 C6 C1 120.6(2) . .
C5 C6 H6 119.7 . .
C1 C6 H6 119.7 . .
C4 C7 C14 110.33(17) . .
C4 C7 C8 111.55(18) . .
C14 C7 C8 112.30(17) . .
C4 C7 C37 113.50(18) . .
C14 C7 C37 100.67(17) . .
C8 C7 C37 108.04(17) . .
C13 C8 C9 116.3(2) . .
C13 C8 C7 124.4(2) . .
C9 C8 C7 119.13(19) . .
C10 C9 C8 122.4(2) . .
C10 C9 H9 118.8 . .
C8 C9 H9 118.8 . .
C9 C10 C11 120.8(2) . .
C9 C10 H10 119.6 . .
C11 C10 H10 119.6 . .
N2 C11 C12 122.0(3) . .
N2 C11 C10 120.6(3) . .
C12 C11 C10 117.4(2) . .
C13 C12 C11 121.2(2) . .
C13 C12 H12 119.4 . .
C11 C12 H12 119.4 . .
C12 C13 C8 121.9(2) . .
C12 C13 H13 119.1 . .
C8 C13 H13 119.1 . .
C15 C14 C25 120.3(2) . .
C15 C14 C7 128.9(2) . .
C25 C14 C7 110.74(19) . .
C14 C15 C16 119.4(2) . .
C14 C15 H15 120.3 . .
C16 C15 H15 120.3 . .
C23 C16 C15 119.3(2) . .
C23 C16 C17 119.4(2) . .
C15 C16 C17 121.3(2) . .
C18 C17 C22 118.2(2) . .
C18 C17 C16 120.7(2) . .
C22 C17 C16 121.1(2) . .
C19 C18 C17 121.4(2) . .
C19 C18 H18 119.3 . .
C17 C18 H18 119.3 . .
C20 C19 C18 117.9(2) . .
C20 C19 H19 121.0 . .
C18 C19 H19 121.0 . .
F1 C20 C21 119.0(2) . .
F1 C20 C19 118.1(2) . .
C21 C20 C19 122.9(2) . .
C20 C21 C22 118.1(2) . .
C20 C21 H21 120.9 . .
C22 C21 H21 120.9 . .
C21 C22 C17 121.6(2) . .
C21 C22 H22 119.2 . .
C17 C22 H22 119.2 . .
C24 C23 C16 121.5(2) . .
C24 C23 H23 119.3 . .
C16 C23 H23 119.3 . .
C23 C24 C25 118.7(2) . .
C23 C24 H24 120.7 . .
C25 C24 H24 120.7 . .
C24 C25 C14 120.8(2) . .
C24 C25 C26 130.2(2) . .
C14 C25 C26 108.93(19) . .
C27 C26 C37 120.3(2) . .
C27 C26 C25 130.8(2) . .
C37 C26 C25 108.98(19) . .
C28 C27 C26 119.5(2) . .
C28 C27 H27 120.2 . .
C26 C27 H27 120.2 . .
C27 C28 C29 120.8(2) . .
C27 C28 H28 119.6 . .
C29 C28 H28 119.6 . .
C36 C29 C28 119.0(2) . .
C36 C29 C30 121.0(2) . .
C28 C29 C30 120.0(2) . .
C31 C30 C35 117.7(2) . .
C31 C30 C29 120.7(2) . .
C35 C30 C29 121.6(2) . .
C32 C31 C30 121.9(2) . .
C32 C31 H31 119.0 . .
C30 C31 H31 119.0 . .
C33 C32 C31 118.4(2) . .
C33 C32 H32 120.8 . .
C31 C32 H32 120.8 . .
F2 C33 C32 118.5(3) . .
F2 C33 C34 119.4(3) . .
C32 C33 C34 122.1(3) . .
C33 C34 C35 118.7(3) . .
C33 C34 H34 120.7 . .
C35 C34 H34 120.7 . .
C34 C35 C30 121.2(2) . .
C34 C35 H35 119.4 . .
C30 C35 H35 119.4 . .
C37 C36 C29 120.1(2) . .
C37 C36 H36 119.9 . .
C29 C36 H36 119.9 . .
C36 C37 C26 120.2(2) . .
C36 C37 C7 129.4(2) . .
C26 C37 C7 110.34(19) . .
C1 N1 H1A 112(2) . .
C1 N1 H1B 112(2) . .
H1A N1 H1B 117(3) . .
C11 N2 H2A 117(4) . .
C11 N2 H2B 119(3) . .
H2A N2 H2B 123(5) . .
Cl3 C38 Cl2 109.39(18) . .
Cl3 C38 Cl1 110.0(2) . .
Cl2 C38 Cl1 111.89(19) . .
Cl3 C38 H38 108.5 . .
Cl2 C38 H38 108.5 . .
Cl1 C38 H38 108.5 . .

loop_
_geom_bond_atom_site_label_1
_geom_bond_atom_site_label_2
_geom_bond_distance
_geom_bond_site_symmetry_2
C1 C6 1.390(3) .
C1 C2 1.391(3) .
C1 N1 1.397(3) .
C2 C3 1.379(3) .
C2 H2 0.9500 .
C3 C4 1.388(3) .
C3 H3 0.9500 .
C4 C5 1.394(3) .
C4 C7 1.528(3) .
C5 C6 1.379(3) .
C5 H5 0.9500 .
C6 H6 0.9500 .
C7 C14 1.536(3) .
C7 C8 1.537(3) .
C7 C37 1.538(3) .
C8 C13 1.389(3) .
C8 C9 1.404(3) .
C9 C10 1.374(3) .
C9 H9 0.9500 .
C10 C11 1.401(4) .
C10 H10 0.9500 .
C11 N2 1.380(4) .
C11 C12 1.393(4) .
C12 C13 1.388(3) .
C12 H12 0.9500 .
C13 H13 0.9500 .
C14 C15 1.386(3) .
C14 C25 1.392(3) .
C15 C16 1.403(3) .
C15 H15 0.9500 .
C16 C23 1.397(3) .
C16 C17 1.483(3) .
C17 C18 1.393(3) .
C17 C22 1.396(4) .
C18 C19 1.391(4) .
C18 H18 0.9500 .
C19 C20 1.379(4) .
C19 H19 0.9500 .
C20 F1 1.360(3) .
C20 C21 1.375(4) .
C21 C22 1.384(4) .
C21 H21 0.9500 .
C22 H22 0.9500 .
C23 C24 1.381(3) .
C23 H23 0.9500 .
C24 C25 1.392(3) .
C24 H24 0.9500 .
C25 C26 1.459(3) .
C26 C27 1.387(3) .
C26 C37 1.397(3) .
C27 C28 1.386(3) .
C27 H27 0.9500 .
C28 C29 1.404(3) .
C28 H28 0.9500 .
C29 C36 1.398(3) .
C29 C30 1.486(3) .
C30 C31 1.391(3) .
C30 C35 1.394(4) .
C31 C32 1.377(4) .
C31 H31 0.9500 .
C32 C33 1.371(4) .
C32 H32 0.9500 .
C33 F2 1.357(3) .
C33 C34 1.376(4) .
C34 C35 1.383(4) .
C34 H34 0.9500 .
C35 H35 0.9500 .
C36 C37 1.387(3) .
C36 H36 0.9500 .
N1 H1A 0.86(4) .
N1 H1B 0.92(4) .
N2 H2A 0.81(5) .
N2 H2B 0.82(5) .
C38 Cl3 1.736(4) .
C38 Cl2 1.748(3) .
C38 Cl1 1.750(4) .
C38 H38 1.0000 .

loop_
_geom_hbond_atom_site_label_D
_geom_hbond_atom_site_label_H
_geom_hbond_atom_site_label_A
_geom_hbond_distance_DH
_geom_hbond_distance_HA
_geom_hbond_distance_DA
_geom_hbond_angle_DHA
_geom_hbond_site_symmetry_A
N2 H2A N1 0.81(5) 2.43(5) 3.222(4) 167(5) 2_776

loop_
_geom_torsion_atom_site_label_1
_geom_torsion_atom_site_label_2
_geom_torsion_atom_site_label_3
_geom_torsion_atom_site_label_4
_geom_torsion
_geom_torsion_site_symmetry_1
_geom_torsion_site_symmetry_2
_geom_torsion_site_symmetry_3
_geom_torsion_site_symmetry_4
C6 C1 C2 C3 1.6(3) . . . .
N1 C1 C2 C3 -174.7(2) . . . .
C1 C2 C3 C4 -0.2(4) . . . .
C2 C3 C4 C5 -1.4(3) . . . .
C2 C3 C4 C7 -178.3(2) . . . .
C3 C4 C5 C6 1.7(3) . . . .
C7 C4 C5 C6 178.6(2) . . . .
C4 C5 C6 C1 -0.3(3) . . . .
C2 C1 C6 C5 -1.4(3) . . . .
N1 C1 C6 C5 175.0(2) . . . .
C3 C4 C7 C14 90.2(2) . . . .
C5 C4 C7 C14 -86.5(2) . . . .
C3 C4 C7 C8 -35.3(3) . . . .
C5 C4 C7 C8 147.9(2) . . . .
C3 C4 C7 C37 -157.6(2) . . . .
C5 C4 C7 C37 25.6(3) . . . .
C4 C7 C8 C13 129.8(2) . . . .
C14 C7 C8 C13 5.3(3) . . . .
C37 C7 C8 C13 -104.8(2) . . . .
C4 C7 C8 C9 -54.1(3) . . . .
C14 C7 C8 C9 -178.5(2) . . . .
C37 C7 C8 C9 71.3(2) . . . .
C13 C8 C9 C10 1.4(3) . . . .
C7 C8 C9 C10 -175.0(2) . . . .
C8 C9 C10 C11 -1.0(4) . . . .
C9 C10 C11 N2 179.8(3) . . . .
C9 C10 C11 C12 -0.1(4) . . . .
N2 C11 C12 C13 -179.1(3) . . . .
C10 C11 C12 C13 0.7(4) . . . .
C11 C12 C13 C8 -0.3(4) . . . .
C9 C8 C13 C12 -0.8(3) . . . .
C7 C8 C13 C12 175.5(2) . . . .
C4 C7 C14 C15 -54.7(3) . . . .
C8 C7 C14 C15 70.5(3) . . . .
C37 C7 C14 C15 -174.8(2) . . . .
C4 C7 C14 C25 124.0(2) . . . .
C8 C7 C14 C25 -110.9(2) . . . .
C37 C7 C14 C25 3.8(2) . . . .
C25 C14 C15 C16 -0.2(3) . . . .
C7 C14 C15 C16 178.3(2) . . . .
C14 C15 C16 C23 -0.8(3) . . . .
C14 C15 C16 C17 177.4(2) . . . .
C23 C16 C17 C18 132.7(3) . . . .
C15 C16 C17 C18 -45.5(3) . . . .
C23 C16 C17 C22 -43.7(3) . . . .
C15 C16 C17 C22 138.1(3) . . . .
C22 C17 C18 C19 1.1(4) . . . .
C16 C17 C18 C19 -175.4(2) . . . .
C17 C18 C19 C20 -1.2(4) . . . .
C18 C19 C20 F1 179.7(2) . . . .
C18 C19 C20 C21 0.4(4) . . . .
F1 C20 C21 C22 -178.9(2) . . . .
C19 C20 C21 C22 0.5(4) . . . .
C20 C21 C22 C17 -0.6(4) . . . .
C18 C17 C22 C21 -0.2(4) . . . .
C16 C17 C22 C21 176.3(3) . . . .
C15 C16 C23 C24 1.7(4) . . . .
C17 C16 C23 C24 -176.6(2) . . . .
C16 C23 C24 C25 -1.4(4) . . . .
C23 C24 C25 C14 0.2(3) . . . .
C23 C24 C25 C26 -176.5(2) . . . .
C15 C14 C25 C24 0.6(3) . . . .
C7 C14 C25 C24 -178.23(19) . . . .
C15 C14 C25 C26 177.96(19) . . . .
C7 C14 C25 C26 -0.8(2) . . . .
C24 C25 C26 C27 -5.4(4) . . . .
C14 C25 C26 C27 177.5(2) . . . .
C24 C25 C26 C37 174.1(2) . . . .
C14 C25 C26 C37 -3.0(2) . . . .
C37 C26 C27 C28 -1.9(3) . . . .
C25 C26 C27 C28 177.5(2) . . . .
C26 C27 C28 C29 0.5(3) . . . .
C27 C28 C29 C36 0.3(3) . . . .
C27 C28 C29 C30 179.4(2) . . . .
C36 C29 C30 C31 145.6(2) . . . .
C28 C29 C30 C31 -33.5(3) . . . .
C36 C29 C30 C35 -34.1(3) . . . .
C28 C29 C30 C35 146.8(2) . . . .
C35 C30 C31 C32 -0.4(4) . . . .
C29 C30 C31 C32 179.8(2) . . . .
C30 C31 C32 C33 -0.1(4) . . . .
C31 C32 C33 F2 -179.8(3) . . . .
C31 C32 C33 C34 0.5(5) . . . .
F2 C33 C34 C35 180.0(3) . . . .
C32 C33 C34 C35 -0.3(5) . . . .
C33 C34 C35 C30 -0.2(5) . . . .
C31 C30 C35 C34 0.6(4) . . . .
C29 C30 C35 C34 -179.7(3) . . . .
C28 C29 C36 C37 0.4(3) . . . .
C30 C29 C36 C37 -178.7(2) . . . .
C29 C36 C37 C26 -1.9(3) . . . .
C29 C36 C37 C7 175.1(2) . . . .
C27 C26 C37 C36 2.6(3) . . . .
C25 C26 C37 C36 -176.89(19) . . . .
C27 C26 C37 C7 -174.88(19) . . . .
C25 C26 C37 C7 5.6(2) . . . .
C4 C7 C37 C36 59.2(3) . . . .
C14 C7 C37 C36 177.1(2) . . . .
C8 C7 C37 C36 -65.0(3) . . . .
C4 C7 C37 C26 -123.5(2) . . . .
C14 C7 C37 C26 -5.7(2) . . . .
C8 C7 C37 C26 112.2(2) . . . .
